data_1552573
loop_
_publ_author_name
'Chen, Shu-Rong'
'Wang, Shih-Wei'
'Chang, Fang-Rong'
'Cheng, Yuan-Bin'

_publ_section_title
;
 Anti-Lymphangiogenic Alkaloids from the Zoanthid <i>Zoanthus
 vietnamensis</i> Collected in Taiwan.
;
_journal_issue 10
_journal_name_full 'Journal of natural products'
_journal_page_first 2790
_journal_page_last 2799
_journal_paper_doi 10.1021/acs.jnatprod.9b00451
_journal_volume 82
_journal_year 2019
_chemical_absolute_configuration rm
_chemical_formula_sum 'C30 H39 N O7'
_chemical_formula_weight 525.62
_space_group_crystal_system monoclinic
_space_group_IT_number 4
_space_group_name_Hall 'P 2yb'
_space_group_name_H-M_alt 'P 1 21 1'
_atom_sites_solution_hydrogens geom
_audit_creation_method SHELXL-2014/6
_cell_angle_alpha 90
_cell_angle_beta 101.326(2)
_cell_angle_gamma 90
_cell_formula_units_Z 4
_cell_length_a 9.0638(3)
_cell_length_b 16.6186(5)
_cell_length_c 18.1526(6)
_cell_measurement_reflns_used 9232
_cell_measurement_temperature 100(2)
_cell_measurement_theta_max 66.5522
_cell_measurement_theta_min 2.4824
_cell_volume 2681.04(15)
_computing_cell_refinement 'SAINT V8.34A (Bruker AXS Inc., 2013)'
_computing_data_collection 'Bruker APEX2'
_computing_data_reduction 'SAINT V8.34A (Bruker AXS Inc., 2013)'
_computing_molecular_graphics 'Bruker SHELXTL'
_computing_publication_material 'Bruker SHELXTL'
_computing_structure_refinement 'SHELXL-2014/6 (Sheldrick, 2014)'
_diffrn_ambient_temperature 100(2)
_diffrn_detector_area_resol_mean 8.3333
_diffrn_measured_fraction_theta_full 0.899
_diffrn_measured_fraction_theta_max 0.917
_diffrn_measurement_device_type 'Bruker APEX-II CCD'
_diffrn_measurement_method '\f and \w scans'
_diffrn_radiation_type CuK\a
_diffrn_radiation_wavelength 1.54178
_diffrn_reflns_av_R_equivalents 0.0380
_diffrn_reflns_av_unetI/netI 0.0339
_diffrn_reflns_Laue_measured_fraction_full 0.899
_diffrn_reflns_Laue_measured_fraction_max 0.917
_diffrn_reflns_limit_h_max 8
_diffrn_reflns_limit_h_min -10
_diffrn_reflns_limit_k_max 19
_diffrn_reflns_limit_k_min -19
_diffrn_reflns_limit_l_max 21
_diffrn_reflns_limit_l_min -21
_diffrn_reflns_number 29914
_diffrn_reflns_point_group_measured_fraction_full 0.842
_diffrn_reflns_point_group_measured_fraction_max 0.860
_diffrn_reflns_theta_full 67.679
_diffrn_reflns_theta_max 66.604
_diffrn_reflns_theta_min 2.482
_exptl_absorpt_coefficient_mu 0.749
_exptl_absorpt_correction_T_max 0.7528
_exptl_absorpt_correction_T_min 0.6417
_exptl_absorpt_correction_type multi-scan
_exptl_absorpt_process_details 'SADABS V2014/4 (Bruker AXS Inc.)'
_exptl_crystal_colour Colorless
_exptl_crystal_density_diffrn 1.302
_exptl_crystal_density_meas ?
_exptl_crystal_density_method 'not measured'
_exptl_crystal_description Lump
_exptl_crystal_F_000 1128
_exptl_crystal_size_max 0.25
_exptl_crystal_size_mid 0.20
_exptl_crystal_size_min 0.20
_refine_diff_density_max 0.528
_refine_diff_density_min -0.404
_refine_diff_density_rms 0.049
_refine_ls_abs_structure_details
;
 Flack x determined using 3455 quotients [(I+)-(I-)]/[(I+)+(I-)]
 (Parsons, Flack and Wagner, Acta Cryst. B69 (2013) 249-259).
;
_refine_ls_abs_structure_Flack 0.10(5)
_refine_ls_extinction_coef 0.0008(3)
_refine_ls_extinction_expression Fc^*^=kFc[1+0.001xFc^2^\l^3^/sin(2\q)]^-1/4^
_refine_ls_extinction_method SHELXL
_refine_ls_goodness_of_fit_ref 1.028
_refine_ls_hydrogen_treatment constr
_refine_ls_matrix_type full
_refine_ls_number_parameters 696
_refine_ls_number_reflns 8151
_refine_ls_number_restraints 1
_refine_ls_restrained_S_all 1.028
_refine_ls_R_factor_all 0.0415
_refine_ls_R_factor_gt 0.0401
_refine_ls_shift/su_max 0.004
_refine_ls_shift/su_mean 0.000
_refine_ls_structure_factor_coef Fsqd
_refine_ls_weighting_details 'w=1/[\s^2^(Fo^2^)+(0.0780P)^2^+0.8295P] where P=(Fo^2^+2Fc^2^)/3'
_refine_ls_weighting_scheme calc
_refine_ls_wR_factor_gt 0.1112
_refine_ls_wR_factor_ref 0.1129
_reflns_Friedel_coverage 0.806
_reflns_Friedel_fraction_full 0.781
_reflns_Friedel_fraction_max 0.797
_reflns_number_gt 7896
_reflns_number_total 8151
_reflns_threshold_expression 'I > 2\s(I)'
_cod_data_source_file np9b00451_si_004.cif
_cod_data_source_block cu_181206lt_0m_a_sq
_cod_depositor_comments
;
The following automatic conversions were performed:

data item '_exptl_crystal_density_meas' value 'not measured' was
changed to '?' -- the value is perceived as not measured.

Automatic conversion script
Id: cif_fix_values 6909 2019-04-08 15:41:33Z antanas 
;
_cod_original_sg_symbol_H-M 'P 21'
_cod_database_code 1552573
_shelx_space_group_comment
;
The symmetry employed for this shelxl refinement is uniquely defined
by the following loop, which should always be used as a source of
symmetry information in preference to the above space-group names.
They are only intended as comments.
;
_shelxl_version_number 2014/6

loop_
_space_group_symop_operation_xyz
'x, y, z'
'-x, y+1/2, -z'

loop_
_atom_site_label
_atom_site_type_symbol
_atom_site_fract_x
_atom_site_fract_y
_atom_site_fract_z
_atom_site_U_iso_or_equiv
_atom_site_adp_type
_atom_site_occupancy
_atom_site_site_symmetry_order
_atom_site_calc_flag
_atom_site_refinement_flags_posn
_atom_site_refinement_flags_adp
C1 C 0.8662(4) 0.61658(18) 0.91391(18) 0.0205(7) Uani 1 1 d . .
H1A H 0.7926 0.6561 0.9258 0.025 Uiso 1 1 calc R U
H1B H 0.8694 0.6199 0.8598 0.025 Uiso 1 1 calc R U
C2 C 1.0231(4) 0.6296(2) 0.96322(19) 0.0234(7) Uani 1 1 d . .
H2 H 1.0922 0.6555 0.9335 0.028 Uiso 1 1 calc R U
C3 C 1.0170(4) 0.6784(2) 1.03329(19) 0.0269(8) Uani 1 1 d . .
H3A H 0.9875 0.7345 1.0189 0.032 Uiso 1 1 calc R U
H3B H 1.1180 0.6796 1.0662 0.032 Uiso 1 1 calc R U
C4 C 0.9043(4) 0.6422(2) 1.07596(19) 0.0249(8) Uani 1 1 d . .
H4 H 0.8008 0.6569 1.0489 0.030 Uiso 1 1 calc R U
C5 C 0.9170(4) 0.5498(2) 1.07720(18) 0.0239(7) Uani 1 1 d . .
H5A H 1.0020 0.5340 1.1177 0.029 Uiso 1 1 calc R U
H5B H 0.8240 0.5270 1.0896 0.029 Uiso 1 1 calc R U
C6 C 0.9412(4) 0.5127(2) 1.00305(18) 0.0207(7) Uani 1 1 d . .
C7 C 0.9537(4) 0.4221(2) 1.00762(19) 0.0234(7) Uani 1 1 d . .
H7A H 1.0223 0.4060 1.0547 0.028 Uiso 1 1 calc R U
H7B H 0.9947 0.4011 0.9647 0.028 Uiso 1 1 calc R U
C8 C 0.7956(4) 0.3876(2) 1.00573(19) 0.0248(8) Uani 1 1 d . .
H8A H 0.7566 0.4086 1.0492 0.030 Uiso 1 1 calc R U
H8B H 0.8021 0.3283 1.0103 0.030 Uiso 1 1 calc R U
C9 C 0.6852(4) 0.41002(19) 0.93248(19) 0.0227(7) Uani 1 1 d . .
C10 C 0.6813(4) 0.50404(19) 0.92272(18) 0.0211(7) Uani 1 1 d . .
C11 C 0.5881(4) 0.53205(19) 0.84740(17) 0.0203(7) Uani 1 1 d . .
H11 H 0.5989 0.5918 0.8446 0.024 Uiso 1 1 calc R U
C12 C 0.4299(4) 0.51426(19) 0.85830(17) 0.0207(7) Uani 1 1 d . .
C13 C 0.3121(4) 0.54630(19) 0.79167(17) 0.0202(7) Uani 1 1 d . .
H13 H 0.3263 0.5155 0.7463 0.024 Uiso 1 1 calc R U
C14 C 0.3299(4) 0.6359(2) 0.7739(2) 0.0259(8) Uani 1 1 d . .
H14A H 0.3235 0.6683 0.8189 0.031 Uiso 1 1 calc R U
H14B H 0.4306 0.6447 0.7619 0.031 Uiso 1 1 calc R U
C15 C 0.2122(4) 0.6635(2) 0.70960(19) 0.0263(8) Uani 1 1 d . .
C16 C 0.0745(4) 0.6299(2) 0.69517(19) 0.0261(8) Uani 1 1 d . .
H16 H 0.0033 0.6482 0.6530 0.031 Uiso 1 1 calc R U
C17 C 0.0309(4) 0.5667(2) 0.74150(19) 0.0255(8) Uani 1 1 d . .
C18 C 0.1523(4) 0.5291(2) 0.80226(18) 0.0229(7) Uani 1 1 d . .
H18 H 0.1421 0.5541 0.8511 0.027 Uiso 1 1 calc R U
C19 C 0.1237(4) 0.4386(2) 0.80908(18) 0.0242(7) Uani 1 1 d . .
H19 H 0.0261 0.4322 0.8262 0.029 Uiso 1 1 calc R U
C20 C 0.2455(4) 0.40005(19) 0.86773(18) 0.0223(7) Uani 1 1 d . .
C21 C 0.4085(4) 0.42165(19) 0.86734(18) 0.0207(7) Uani 1 1 d . .
H21 H 0.4310 0.3968 0.8206 0.025 Uiso 1 1 calc R U
C22 C 0.5202(4) 0.38092(19) 0.93386(19) 0.0232(7) Uani 1 1 d . .
C23 C 0.4727(5) 0.3915(2) 1.0110(2) 0.0281(8) Uani 1 1 d . .
H23A H 0.5496 0.4226 1.0459 0.034 Uiso 1 1 calc R U
H23B H 0.3754 0.4202 1.0048 0.034 Uiso 1 1 calc R U
C24 C 0.4590(7) 0.3085(3) 1.0403(3) 0.0586(14) Uani 1 1 d . .
C25 C 0.5096(5) 0.2872(2) 0.9244(2) 0.0295(8) Uani 1 1 d . .
H25A H 0.4244 0.2730 0.8834 0.035 Uiso 1 1 calc R U
H25B H 0.6033 0.2661 0.9113 0.035 Uiso 1 1 calc R U
C26 C 0.1117(5) 0.3920(2) 0.7351(2) 0.0297(8) Uani 1 1 d . .
H26A H 0.2018 0.4018 0.7142 0.045 Uiso 1 1 calc R U
H26B H 0.0225 0.4100 0.6993 0.045 Uiso 1 1 calc R U
H26C H 0.1031 0.3343 0.7447 0.045 Uiso 1 1 calc R U
C27 C 0.2523(5) 0.7319(2) 0.6637(2) 0.0377(9) Uani 1 1 d . .
H27A H 0.1618 0.7508 0.6293 0.057 Uiso 1 1 calc R U
H27B H 0.3266 0.7138 0.6347 0.057 Uiso 1 1 calc R U
H27C H 0.2949 0.7760 0.6971 0.057 Uiso 1 1 calc R U
C28 C 0.4409(4) 0.5571(2) 0.93411(18) 0.0221(7) Uani 1 1 d . .
H28A H 0.4249 0.6157 0.9269 0.027 Uiso 1 1 calc R U
H28B H 0.3655 0.5356 0.9617 0.027 Uiso 1 1 calc R U
C29 C 0.7431(4) 0.3695(2) 0.8672(2) 0.0259(8) Uani 1 1 d . .
H29A H 0.8185 0.4042 0.8512 0.039 Uiso 1 1 calc R U
H29B H 0.6589 0.3612 0.8249 0.039 Uiso 1 1 calc R U
H29C H 0.7886 0.3175 0.8839 0.039 Uiso 1 1 calc R U
C30 C 0.9261(5) 0.6755(2) 1.1552(2) 0.0362(10) Uani 1 1 d . .
H30A H 1.0235 0.6577 1.1841 0.054 Uiso 1 1 calc R U
H30B H 0.8453 0.6559 1.1793 0.054 Uiso 1 1 calc R U
H30C H 0.9235 0.7344 1.1532 0.054 Uiso 1 1 calc R U
C31 C 1.1647(4) 0.3671(2) 0.43477(19) 0.0236(7) Uani 1 1 d . .
H31A H 1.0822 0.3273 0.4231 0.028 Uiso 1 1 calc R U
H31B H 1.2069 0.3663 0.4894 0.028 Uiso 1 1 calc R U
C32 C 1.2877(4) 0.3517(2) 0.3882(2) 0.0257(8) Uani 1 1 d . .
H32 H 1.3778 0.3260 0.4201 0.031 Uiso 1 1 calc R U
C33 C 1.2320(5) 0.3013(2) 0.3184(2) 0.0303(8) Uani 1 1 d . .
H33A H 1.2125 0.2456 0.3333 0.036 Uiso 1 1 calc R U
H33B H 1.3103 0.2994 0.2874 0.036 Uiso 1 1 calc R U
C34 C 1.0869(5) 0.3376(2) 0.2724(2) 0.0280(8) Uani 1 1 d . .
H34 H 1.0029 0.3256 0.2991 0.034 Uiso 1 1 calc R U
C35 C 1.1030(5) 0.4294(2) 0.26854(19) 0.0272(8) Uani 1 1 d . .
H35A H 1.0018 0.4534 0.2527 0.033 Uiso 1 1 calc R U
H35B H 1.1622 0.4426 0.2298 0.033 Uiso 1 1 calc R U
C36 C 1.1798(4) 0.4677(2) 0.34360(19) 0.0233(7) Uani 1 1 d . .
C37 C 1.1929(4) 0.5579(2) 0.3373(2) 0.0257(8) Uani 1 1 d . .
H37A H 1.2243 0.5721 0.2897 0.031 Uiso 1 1 calc R U
H37B H 1.2692 0.5788 0.3796 0.031 Uiso 1 1 calc R U
C38 C 1.0380(4) 0.59483(19) 0.33914(19) 0.0225(7) Uani 1 1 d . .
H38A H 0.9630 0.5735 0.2965 0.027 Uiso 1 1 calc R U
H38B H 1.0433 0.6539 0.3330 0.027 Uiso 1 1 calc R U
C39 C 0.9860(4) 0.57599(19) 0.41333(19) 0.0215(7) Uani 1 1 d . .
C40 C 0.9796(4) 0.48263(19) 0.42273(19) 0.0216(7) Uani 1 1 d . .
C41 C 0.9397(4) 0.45716(19) 0.49756(18) 0.0209(7) Uani 1 1 d . .
H41 H 0.9464 0.3972 0.5012 0.025 Uiso 1 1 calc R U
C42 C 0.7741(4) 0.48078(18) 0.48536(18) 0.0214(7) Uani 1 1 d . .
C43 C 0.7024(4) 0.45162(19) 0.55079(17) 0.0201(7) Uani 1 1 d . .
H43 H 0.7562 0.4801 0.5968 0.024 Uiso 1 1 calc R U
C44 C 0.7203(4) 0.36096(19) 0.56746(19) 0.0233(8) Uani 1 1 d . .
H44A H 0.6770 0.3302 0.5216 0.028 Uiso 1 1 calc R U
H44B H 0.8287 0.3476 0.5814 0.028 Uiso 1 1 calc R U
C45 C 0.6432(4) 0.33630(19) 0.63029(18) 0.0211(7) Uani 1 1 d . .
C46 C 0.5214(4) 0.3746(2) 0.64322(19) 0.0249(8) Uani 1 1 d . .
H46 H 0.4773 0.3574 0.6839 0.030 Uiso 1 1 calc R U
C47 C 0.4537(4) 0.4417(2) 0.59724(19) 0.0241(7) Uani 1 1 d . .
C48 C 0.5375(4) 0.47679(19) 0.53970(18) 0.0211(7) Uani 1 1 d . .
H48 H 0.4862 0.4566 0.4892 0.025 Uiso 1 1 calc R U
C49 C 0.5224(4) 0.56949(19) 0.53829(18) 0.0218(7) Uani 1 1 d . .
H49 H 0.4133 0.5830 0.5222 0.026 Uiso 1 1 calc R U
C50 C 0.6052(4) 0.60599(19) 0.48230(19) 0.0228(7) Uani 1 1 d . .
C51 C 0.7621(4) 0.5749(2) 0.47935(19) 0.0216(7) Uani 1 1 d . .
H51 H 0.8279 0.5954 0.5264 0.026 Uiso 1 1 calc R U
C52 C 0.8266(4) 0.61296(19) 0.41446(18) 0.0222(7) Uani 1 1 d . .
C53 C 0.7142(4) 0.6095(2) 0.33763(19) 0.0241(7) Uani 1 1 d . .
H53A H 0.7571 0.5776 0.3008 0.029 Uiso 1 1 calc R U
H53B H 0.6183 0.5844 0.3438 0.029 Uiso 1 1 calc R U
C54 C 0.6887(4) 0.6948(2) 0.31141(19) 0.0262(8) Uani 1 1 d . .
C55 C 0.8440(4) 0.70618(19) 0.4267(2) 0.0253(8) Uani 1 1 d . .
H55A H 0.8019 0.7224 0.4709 0.030 Uiso 1 1 calc R U
H55B H 0.9518 0.7211 0.4363 0.030 Uiso 1 1 calc R U
C56 C 0.5795(4) 0.6085(2) 0.61564(19) 0.0264(8) Uani 1 1 d . .
H56A H 0.6862 0.5956 0.6329 0.040 Uiso 1 1 calc R U
H56B H 0.5217 0.5876 0.6518 0.040 Uiso 1 1 calc R U
H56C H 0.5669 0.6670 0.6115 0.040 Uiso 1 1 calc R U
C57 C 0.7087(4) 0.26558(19) 0.6762(2) 0.0245(8) Uani 1 1 d . .
H57A H 0.6525 0.2562 0.7164 0.037 Uiso 1 1 calc R U
H57B H 0.8144 0.2764 0.6983 0.037 Uiso 1 1 calc R U
H57C H 0.7020 0.2178 0.6441 0.037 Uiso 1 1 calc R U
C58 C 0.7214(4) 0.4411(2) 0.40891(17) 0.0227(7) Uani 1 1 d . .
H58A H 0.6994 0.3833 0.4148 0.027 Uiso 1 1 calc R U
H58B H 0.6298 0.4678 0.3808 0.027 Uiso 1 1 calc R U
C59 C 1.1053(4) 0.6118(2) 0.47814(19) 0.0252(8) Uani 1 1 d . .
H59A H 1.0575 0.6253 0.5205 0.038 Uiso 1 1 calc R U
H59B H 1.1485 0.6605 0.4605 0.038 Uiso 1 1 calc R U
H59C H 1.1851 0.5721 0.4943 0.038 Uiso 1 1 calc R U
C60 C 1.0481(6) 0.3004(2) 0.1944(2) 0.0386(10) Uani 1 1 d . .
H60A H 0.9513 0.3216 0.1678 0.058 Uiso 1 1 calc R U
H60B H 1.0413 0.2418 0.1990 0.058 Uiso 1 1 calc R U
H60C H 1.1267 0.3138 0.1663 0.058 Uiso 1 1 calc R U
N1 N 0.8309(3) 0.53461(16) 0.93540(14) 0.0208(6) Uani 1 1 d . .
N2 N 1.1138(3) 0.44766(16) 0.40928(15) 0.0234(6) Uani 1 1 d . .
O1 O 1.0740(3) 0.54857(13) 0.98565(12) 0.0237(5) Uani 1 1 d . .
O2 O 0.5934(3) 0.54011(14) 0.97448(12) 0.0225(5) Uani 1 1 d . .
O3 O 0.6151(3) 0.49933(14) 0.77991(12) 0.0234(5) Uani 1 1 d . .
H3 H 0.7005 0.5138 0.7735 0.035 Uiso 1 1 calc R U
O4 O -0.1016(3) 0.54473(17) 0.73389(13) 0.0314(6) Uani 1 1 d . .
O5 O 0.2105(3) 0.35065(14) 0.91055(14) 0.0284(6) Uani 1 1 d . .
O6 O 0.4878(5) 0.25261(17) 0.9932(2) 0.0570(10) Uani 1 1 d . .
O7 O 0.4317(8) 0.2901(3) 1.1003(2) 0.109(2) Uani 1 1 d . .
O8 O 1.3245(3) 0.43113(14) 0.36529(13) 0.0260(5) Uani 1 1 d . .
O9 O 0.8462(3) 0.45106(13) 0.37042(12) 0.0229(5) Uani 1 1 d . .
O10 O 1.0189(3) 0.48971(14) 0.56533(13) 0.0243(5) Uani 1 1 d . .
H10 H 1.1108 0.4787 0.5702 0.036 Uiso 1 1 calc R U
O11 O 0.3303(3) 0.46923(14) 0.60292(13) 0.0270(6) Uani 1 1 d . .
O12 O 0.5497(3) 0.66311(15) 0.44430(14) 0.0319(6) Uani 1 1 d . .
O13 O 0.7654(3) 0.74693(14) 0.36086(13) 0.0284(6) Uani 1 1 d . .
O14 O 0.6103(3) 0.71859(16) 0.25372(14) 0.0364(7) Uani 1 1 d . .

loop_
_atom_site_aniso_label
_atom_site_aniso_U_11
_atom_site_aniso_U_22
_atom_site_aniso_U_33
_atom_site_aniso_U_23
_atom_site_aniso_U_13
_atom_site_aniso_U_12
C1 0.018(2) 0.0199(16) 0.0222(15) 0.0013(12) 0.0016(14) -0.0030(13)
C2 0.018(2) 0.0221(15) 0.0291(16) 0.0022(13) 0.0012(16) 0.0000(14)
C3 0.020(2) 0.0260(17) 0.0306(17) -0.0010(14) -0.0043(16) 0.0009(14)
C4 0.021(2) 0.0294(18) 0.0226(15) 0.0010(13) -0.0001(15) 0.0053(14)
C5 0.020(2) 0.0274(17) 0.0227(15) 0.0035(13) 0.0007(15) 0.0010(14)
C6 0.0103(19) 0.0270(17) 0.0229(15) 0.0038(13) -0.0016(14) -0.0010(13)
C7 0.019(2) 0.0244(17) 0.0255(16) 0.0027(13) 0.0021(15) 0.0039(14)
C8 0.022(2) 0.0227(16) 0.0293(17) 0.0038(13) 0.0034(16) 0.0042(14)
C9 0.019(2) 0.0208(16) 0.0278(16) 0.0015(13) 0.0042(15) 0.0005(13)
C10 0.022(2) 0.0197(15) 0.0213(15) -0.0004(12) 0.0026(15) -0.0023(14)
C11 0.017(2) 0.0201(15) 0.0238(15) 0.0017(13) 0.0034(15) -0.0005(13)
C12 0.018(2) 0.0212(16) 0.0226(15) -0.0027(12) 0.0024(15) -0.0011(13)
C13 0.0133(19) 0.0223(15) 0.0239(15) -0.0016(13) 0.0012(14) 0.0008(13)
C14 0.018(2) 0.0246(17) 0.0330(18) 0.0029(14) 0.0008(17) 0.0013(14)
C15 0.024(2) 0.0242(16) 0.0295(17) -0.0016(14) 0.0026(17) 0.0075(15)
C16 0.022(2) 0.0286(17) 0.0235(15) -0.0006(13) -0.0053(16) 0.0068(15)
C17 0.017(2) 0.0299(17) 0.0290(17) -0.0068(14) 0.0039(16) 0.0029(15)
C18 0.015(2) 0.0273(17) 0.0256(16) -0.0031(13) 0.0017(15) -0.0002(14)
C19 0.017(2) 0.0288(17) 0.0272(16) 0.0021(14) 0.0040(15) -0.0042(14)
C20 0.019(2) 0.0232(16) 0.0249(16) -0.0053(13) 0.0043(15) -0.0047(13)
C21 0.017(2) 0.0212(16) 0.0237(15) 0.0000(12) 0.0035(15) 0.0002(14)
C22 0.022(2) 0.0186(16) 0.0294(17) 0.0023(13) 0.0056(16) -0.0001(14)
C23 0.027(2) 0.0279(18) 0.0309(18) 0.0022(14) 0.0089(16) -0.0032(15)
C24 0.092(4) 0.043(3) 0.051(3) 0.013(2) 0.038(3) 0.000(3)
C25 0.029(2) 0.0214(17) 0.0372(19) 0.0047(14) 0.0040(18) -0.0017(15)
C26 0.030(2) 0.0300(18) 0.0272(17) -0.0011(14) 0.0021(17) -0.0075(16)
C27 0.027(2) 0.036(2) 0.048(2) 0.0140(18) 0.001(2) 0.0087(17)
C28 0.014(2) 0.0244(16) 0.0262(16) -0.0021(13) 0.0006(15) 0.0017(13)
C29 0.024(2) 0.0238(16) 0.0297(17) 0.0002(13) 0.0048(16) 0.0010(14)
C30 0.046(3) 0.033(2) 0.0278(18) -0.0034(15) 0.0016(19) 0.0108(18)
C31 0.021(2) 0.0209(15) 0.0287(17) 0.0024(13) 0.0043(16) 0.0015(14)
C32 0.020(2) 0.0221(16) 0.0351(18) 0.0040(14) 0.0042(16) 0.0012(14)
C33 0.034(2) 0.0243(17) 0.0351(18) 0.0028(14) 0.0123(18) 0.0052(16)
C34 0.032(2) 0.0226(17) 0.0301(17) -0.0017(14) 0.0087(17) -0.0013(15)
C35 0.028(2) 0.0254(17) 0.0286(17) 0.0039(14) 0.0066(16) 0.0033(15)
C36 0.016(2) 0.0255(17) 0.0281(16) 0.0023(14) 0.0026(15) 0.0000(14)
C37 0.022(2) 0.0257(17) 0.0310(17) 0.0023(13) 0.0089(16) 0.0000(14)
C38 0.018(2) 0.0207(15) 0.0277(16) -0.0002(13) 0.0012(16) -0.0016(13)
C39 0.016(2) 0.0188(15) 0.0274(16) 0.0014(13) -0.0012(15) 0.0005(13)
C40 0.012(2) 0.0232(17) 0.0278(16) 0.0003(13) 0.0004(15) 0.0012(13)
C41 0.016(2) 0.0180(15) 0.0276(15) 0.0003(12) 0.0026(15) -0.0006(13)
C42 0.017(2) 0.0180(16) 0.0269(16) 0.0009(12) -0.0001(15) 0.0005(13)
C43 0.0146(19) 0.0216(16) 0.0232(15) -0.0016(13) 0.0017(14) 0.0007(13)
C44 0.021(2) 0.0195(16) 0.0292(17) 0.0017(13) 0.0050(16) 0.0037(14)
C45 0.017(2) 0.0192(15) 0.0255(16) -0.0024(13) 0.0010(15) -0.0026(13)
C46 0.022(2) 0.0243(16) 0.0289(17) -0.0029(13) 0.0067(16) -0.0039(14)
C47 0.018(2) 0.0239(16) 0.0288(16) -0.0059(13) 0.0004(16) -0.0022(14)
C48 0.017(2) 0.0221(16) 0.0227(15) -0.0020(12) 0.0002(15) 0.0007(13)
C49 0.0138(19) 0.0220(16) 0.0272(16) 0.0013(13) -0.0018(15) 0.0051(13)
C50 0.016(2) 0.0206(15) 0.0288(16) -0.0020(13) -0.0024(15) -0.0002(13)
C51 0.014(2) 0.0233(16) 0.0260(16) 0.0009(13) 0.0006(15) 0.0008(13)
C52 0.018(2) 0.0197(16) 0.0281(16) 0.0008(13) 0.0029(15) 0.0013(13)
C53 0.018(2) 0.0243(17) 0.0294(17) 0.0011(14) 0.0026(16) 0.0017(14)
C54 0.023(2) 0.0302(18) 0.0270(17) 0.0054(14) 0.0082(17) 0.0046(15)
C55 0.026(2) 0.0185(15) 0.0304(17) 0.0038(13) 0.0022(16) 0.0000(14)
C56 0.026(2) 0.0222(16) 0.0308(17) -0.0025(14) 0.0044(17) 0.0014(14)
C57 0.024(2) 0.0187(15) 0.0322(18) 0.0032(13) 0.0091(17) 0.0027(14)
C58 0.019(2) 0.0249(16) 0.0250(15) 0.0009(13) 0.0055(15) -0.0035(13)
C59 0.019(2) 0.0239(17) 0.0315(17) 0.0026(14) 0.0021(16) -0.0041(14)
C60 0.054(3) 0.0314(19) 0.0294(18) 0.0013(16) 0.0061(19) 0.0041(19)
N1 0.0218(17) 0.0177(13) 0.0217(12) 0.0023(10) 0.0011(12) -0.0002(12)
N2 0.0221(18) 0.0192(13) 0.0293(14) 0.0035(11) 0.0058(13) 0.0017(12)
O1 0.0190(14) 0.0203(11) 0.0306(12) 0.0006(9) 0.0020(11) -0.0014(10)
O2 0.0165(14) 0.0273(11) 0.0228(11) -0.0009(9) 0.0020(10) 0.0007(10)
O3 0.0187(14) 0.0294(12) 0.0227(11) -0.0002(9) 0.0059(10) -0.0014(10)
O4 0.0183(16) 0.0442(14) 0.0305(12) 0.0002(11) 0.0020(12) 0.0017(12)
O5 0.0238(15) 0.0271(12) 0.0346(13) 0.0008(10) 0.0068(12) -0.0053(10)
O6 0.092(3) 0.0260(15) 0.063(2) 0.0119(13) 0.039(2) 0.0013(15)
O7 0.214(7) 0.059(2) 0.076(3) 0.027(2) 0.085(4) 0.011(3)
O8 0.0182(14) 0.0250(12) 0.0358(12) 0.0051(10) 0.0072(11) 0.0034(10)
O9 0.0197(14) 0.0231(11) 0.0255(11) 0.0000(9) 0.0033(10) -0.0002(10)
O10 0.0176(14) 0.0280(12) 0.0258(11) 0.0021(9) 0.0007(11) 0.0015(10)
O11 0.0161(15) 0.0318(12) 0.0334(12) 0.0033(10) 0.0054(11) 0.0032(11)
O12 0.0301(16) 0.0275(12) 0.0378(14) 0.0084(11) 0.0063(12) 0.0080(11)
O13 0.0302(16) 0.0230(12) 0.0327(13) 0.0067(10) 0.0076(12) 0.0042(10)
O14 0.0359(18) 0.0405(15) 0.0309(13) 0.0090(11) 0.0021(13) 0.0127(12)

loop_
_atom_type_symbol
_atom_type_description
_atom_type_scat_dispersion_real
_atom_type_scat_dispersion_imag
_atom_type_scat_source
C C 0.0181 0.0091 'International Tables Vol C Tables 4.2.6.8 and 6.1.1.4'
H H 0.0000 0.0000 'International Tables Vol C Tables 4.2.6.8 and 6.1.1.4'
N N 0.0311 0.0180 'International Tables Vol C Tables 4.2.6.8 and 6.1.1.4'
O O 0.0492 0.0322 'International Tables Vol C Tables 4.2.6.8 and 6.1.1.4'

loop_
_geom_angle_atom_site_label_1
_geom_angle_atom_site_label_2
_geom_angle_atom_site_label_3
_geom_angle
N1 C1 C2 101.6(3)
N1 C1 H1A 111.5
C2 C1 H1A 111.5
N1 C1 H1B 111.5
C2 C1 H1B 111.5
H1A C1 H1B 109.3
O1 C2 C3 108.8(3)
O1 C2 C1 103.8(3)
C3 C2 C1 112.4(3)
O1 C2 H2 110.6
C3 C2 H2 110.6
C1 C2 H2 110.6
C2 C3 C4 110.7(3)
C2 C3 H3A 109.5
C4 C3 H3A 109.5
C2 C3 H3B 109.5
C4 C3 H3B 109.5
H3A C3 H3B 108.1
C30 C4 C3 111.2(3)
C30 C4 C5 110.8(3)
C3 C4 C5 110.3(3)
C30 C4 H4 108.1
C3 C4 H4 108.1
C5 C4 H4 108.1
C6 C5 C4 114.3(3)
C6 C5 H5A 108.7
C4 C5 H5A 108.7
C6 C5 H5B 108.7
C4 C5 H5B 108.7
H5A C5 H5B 107.6
O1 C6 N1 100.2(2)
O1 C6 C7 111.7(3)
N1 C6 C7 108.9(3)
O1 C6 C5 107.3(3)
N1 C6 C5 116.3(3)
C7 C6 C5 112.0(3)
C6 C7 C8 108.1(3)
C6 C7 H7A 110.1
C8 C7 H7A 110.1
C6 C7 H7B 110.1
C8 C7 H7B 110.1
H7A C7 H7B 108.4
C7 C8 C9 111.9(3)
C7 C8 H8A 109.2
C9 C8 H8A 109.2
C7 C8 H8B 109.2
C9 C8 H8B 109.2
H8A C8 H8B 107.9
C29 C9 C8 107.2(3)
C29 C9 C10 110.5(3)
C8 C9 C10 109.4(3)
C29 C9 C22 110.2(3)
C8 C9 C22 111.6(3)
C10 C9 C22 107.9(3)
N1 C10 O2 111.6(2)
N1 C10 C11 112.1(3)
O2 C10 C11 100.0(3)
N1 C10 C9 109.7(3)
O2 C10 C9 109.6(2)
C11 C10 C9 113.5(3)
O3 C11 C12 111.7(3)
O3 C11 C10 120.0(3)
C12 C11 C10 101.2(3)
O3 C11 H11 107.7
C12 C11 H11 107.7
C10 C11 H11 107.7
C11 C12 C28 97.5(3)
C11 C12 C13 111.0(3)
C28 C12 C13 117.1(3)
C11 C12 C21 110.2(3)
C28 C12 C21 110.5(3)
C13 C12 C21 109.9(3)
C18 C13 C14 110.5(3)
C18 C13 C12 111.4(3)
C14 C13 C12 114.4(3)
C18 C13 H13 106.7
C14 C13 H13 106.7
C12 C13 H13 106.7
C15 C14 C13 111.9(3)
C15 C14 H14A 109.2
C13 C14 H14A 109.2
C15 C14 H14B 109.2
C13 C14 H14B 109.2
H14A C14 H14B 107.9
C16 C15 C14 121.2(3)
C16 C15 C27 121.7(3)
C14 C15 C27 117.1(3)
C15 C16 C17 122.5(3)
C15 C16 H16 118.8
C17 C16 H16 118.8
O4 C17 C16 121.3(3)
O4 C17 C18 120.3(3)
C16 C17 C18 118.4(3)
C13 C18 C17 113.5(3)
C13 C18 C19 112.0(3)
C17 C18 C19 110.5(3)
C13 C18 H18 106.8
C17 C18 H18 106.8
C19 C18 H18 106.8
C20 C19 C18 111.1(3)
C20 C19 C26 108.5(3)
C18 C19 C26 114.1(3)
C20 C19 H19 107.7
C18 C19 H19 107.7
C26 C19 H19 107.7
O5 C20 C19 119.3(3)
O5 C20 C21 122.6(3)
C19 C20 C21 118.1(3)
C20 C21 C12 111.9(3)
C20 C21 C22 112.0(3)
C12 C21 C22 115.5(3)
C20 C21 H21 105.5
C12 C21 H21 105.5
C22 C21 H21 105.5
C23 C22 C25 100.9(3)
C23 C22 C21 113.2(3)
C25 C22 C21 109.1(3)
C23 C22 C9 114.3(3)
C25 C22 C9 109.9(3)
C21 C22 C9 109.0(3)
C24 C23 C22 105.9(3)
C24 C23 H23A 110.6
C22 C23 H23A 110.6
C24 C23 H23B 110.6
C22 C23 H23B 110.6
H23A C23 H23B 108.7
O7 C24 O6 120.5(4)
O7 C24 C23 127.2(4)
O6 C24 C23 112.2(3)
O6 C25 C22 108.7(3)
O6 C25 H25A 109.9
C22 C25 H25A 109.9
O6 C25 H25B 109.9
C22 C25 H25B 109.9
H25A C25 H25B 108.3
C19 C26 H26A 109.5
C19 C26 H26B 109.5
H26A C26 H26B 109.5
C19 C26 H26C 109.5
H26A C26 H26C 109.5
H26B C26 H26C 109.5
C15 C27 H27A 109.5
C15 C27 H27B 109.5
H27A C27 H27B 109.5
C15 C27 H27C 109.5
H27A C27 H27C 109.5
H27B C27 H27C 109.5
O2 C28 C12 104.4(3)
O2 C28 H28A 110.9
C12 C28 H28A 110.9
O2 C28 H28B 110.9
C12 C28 H28B 110.9
H28A C28 H28B 108.9
C9 C29 H29A 109.5
C9 C29 H29B 109.5
H29A C29 H29B 109.5
C9 C29 H29C 109.5
H29A C29 H29C 109.5
H29B C29 H29C 109.5
C4 C30 H30A 109.5
C4 C30 H30B 109.5
H30A C30 H30B 109.5
C4 C30 H30C 109.5
H30A C30 H30C 109.5
H30B C30 H30C 109.5
N2 C31 C32 101.3(3)
N2 C31 H31A 111.5
C32 C31 H31A 111.5
N2 C31 H31B 111.5
C32 C31 H31B 111.5
H31A C31 H31B 109.3
O8 C32 C33 108.8(3)
O8 C32 C31 103.7(3)
C33 C32 C31 113.0(3)
O8 C32 H32 110.4
C33 C32 H32 110.4
C31 C32 H32 110.4
C32 C33 C34 110.2(3)
C32 C33 H33A 109.6
C34 C33 H33A 109.6
C32 C33 H33B 109.6
C34 C33 H33B 109.6
H33A C33 H33B 108.1
C60 C34 C35 111.6(3)
C60 C34 C33 111.3(3)
C35 C34 C33 109.6(3)
C60 C34 H34 108.0
C35 C34 H34 108.0
C33 C34 H34 108.0
C34 C35 C36 113.6(3)
C34 C35 H35A 108.8
C36 C35 H35A 108.8
C34 C35 H35B 108.8
C36 C35 H35B 108.8
H35A C35 H35B 107.7
O8 C36 N2 100.2(3)
O8 C36 C37 111.2(3)
N2 C36 C37 109.6(3)
O8 C36 C35 107.4(3)
N2 C36 C35 116.0(3)
C37 C36 C35 111.8(3)
C36 C37 C38 108.0(3)
C36 C37 H37A 110.1
C38 C37 H37A 110.1
C36 C37 H37B 110.1
C38 C37 H37B 110.1
H37A C37 H37B 108.4
C37 C38 C39 112.0(3)
C37 C38 H38A 109.2
C39 C38 H38A 109.2
C37 C38 H38B 109.2
C39 C38 H38B 109.2
H38A C38 H38B 107.9
C38 C39 C59 107.3(3)
C38 C39 C40 108.7(3)
C59 C39 C40 109.4(3)
C38 C39 C52 111.8(3)
C59 C39 C52 110.2(3)
C40 C39 C52 109.4(3)
N2 C40 O9 111.5(3)
N2 C40 C41 113.6(3)
O9 C40 C41 99.5(3)
N2 C40 C39 109.8(3)
O9 C40 C39 109.0(3)
C41 C40 C39 113.0(3)
O10 C41 C42 110.3(3)
O10 C41 C40 120.0(3)
C42 C41 C40 101.4(3)
O10 C41 H41 108.2
C42 C41 H41 108.2
C40 C41 H41 108.2
C41 C42 C58 98.3(3)
C41 C42 C43 111.1(3)
C58 C42 C43 117.5(3)
C41 C42 C51 108.6(3)
C58 C42 C51 111.2(3)
C43 C42 C51 109.4(3)
C48 C43 C44 110.9(3)
C48 C43 C42 111.3(3)
C44 C43 C42 114.5(3)
C48 C43 H43 106.5
C44 C43 H43 106.5
C42 C43 H43 106.5
C45 C44 C43 111.6(3)
C45 C44 H44A 109.3
C43 C44 H44A 109.3
C45 C44 H44B 109.3
C43 C44 H44B 109.3
H44A C44 H44B 108.0
C46 C45 C57 121.9(3)
C46 C45 C44 121.7(3)
C57 C45 C44 116.3(3)
C45 C46 C47 122.4(3)
C45 C46 H46 118.8
C47 C46 H46 118.8
O11 C47 C46 121.6(3)
O11 C47 C48 120.0(3)
C46 C47 C48 118.4(3)
C47 C48 C43 114.3(3)
C47 C48 C49 109.8(3)
C43 C48 C49 110.9(3)
C47 C48 H48 107.2
C43 C48 H48 107.2
C49 C48 H48 107.2
C50 C49 C56 108.9(3)
C50 C49 C48 111.0(3)
C56 C49 C48 113.0(3)
C50 C49 H49 107.9
C56 C49 H49 107.9
C48 C49 H49 107.9
O12 C50 C49 119.3(3)
O12 C50 C51 121.8(3)
C49 C50 C51 118.7(3)
C50 C51 C52 112.5(3)
C50 C51 C42 112.8(3)
C52 C51 C42 115.3(3)
C50 C51 H51 105.0
C52 C51 H51 105.0
C42 C51 H51 105.0
C51 C52 C53 112.8(3)
C51 C52 C55 109.7(3)
C53 C52 C55 101.1(3)
C51 C52 C39 109.6(3)
C53 C52 C39 114.5(3)
C55 C52 C39 108.7(3)
C54 C53 C52 106.4(3)
C54 C53 H53A 110.4
C52 C53 H53A 110.4
C54 C53 H53B 110.4
C52 C53 H53B 110.4
H53A C53 H53B 108.6
O14 C54 O13 120.5(3)
O14 C54 C53 127.7(3)
O13 C54 C53 111.8(3)
O13 C55 C52 109.1(3)
O13 C55 H55A 109.9
C52 C55 H55A 109.9
O13 C55 H55B 109.9
C52 C55 H55B 109.9
H55A C55 H55B 108.3
C49 C56 H56A 109.5
C49 C56 H56B 109.5
H56A C56 H56B 109.5
C49 C56 H56C 109.5
H56A C56 H56C 109.5
H56B C56 H56C 109.5
C45 C57 H57A 109.5
C45 C57 H57B 109.5
H57A C57 H57B 109.5
C45 C57 H57C 109.5
H57A C57 H57C 109.5
H57B C57 H57C 109.5
O9 C58 C42 104.7(3)
O9 C58 H58A 110.8
C42 C58 H58A 110.8
O9 C58 H58B 110.8
C42 C58 H58B 110.8
H58A C58 H58B 108.9
C39 C59 H59A 109.5
C39 C59 H59B 109.5
H59A C59 H59B 109.5
C39 C59 H59C 109.5
H59A C59 H59C 109.5
H59B C59 H59C 109.5
C34 C60 H60A 109.5
C34 C60 H60B 109.5
H60A C60 H60B 109.5
C34 C60 H60C 109.5
H60A C60 H60C 109.5
H60B C60 H60C 109.5
C10 N1 C6 121.1(3)
C10 N1 C1 122.6(3)
C6 N1 C1 107.6(3)
C40 N2 C31 123.5(3)
C40 N2 C36 123.2(3)
C31 N2 C36 108.0(3)
C6 O1 C2 102.3(2)
C28 O2 C10 109.6(2)
C11 O3 H3 109.5
C24 O6 C25 111.3(3)
C36 O8 C32 102.5(2)
C58 O9 C40 110.3(2)
C41 O10 H10 109.5
C54 O13 C55 111.1(3)

loop_
_geom_bond_atom_site_label_1
_geom_bond_atom_site_label_2
_geom_bond_distance
C1 N1 1.470(4)
C1 C2 1.540(5)
C1 H1A 0.9900
C1 H1B 0.9900
C2 O1 1.456(4)
C2 C3 1.519(5)
C2 H2 1.0000
C3 C4 1.522(5)
C3 H3A 0.9900
C3 H3B 0.9900
C4 C30 1.517(5)
C4 C5 1.539(4)
C4 H4 1.0000
C5 C6 1.535(4)
C5 H5A 0.9900
C5 H5B 0.9900
C6 O1 1.433(4)
C6 N1 1.469(4)
C6 C7 1.512(5)
C7 C8 1.537(5)
C7 H7A 0.9900
C7 H7B 0.9900
C8 C9 1.545(5)
C8 H8A 0.9900
C8 H8B 0.9900
C9 C29 1.542(5)
C9 C10 1.572(4)
C9 C22 1.576(5)
C10 N1 1.423(5)
C10 O2 1.473(4)
C10 C11 1.532(5)
C11 O3 1.405(4)
C11 C12 1.515(5)
C11 H11 1.0000
C12 C28 1.535(4)
C12 C13 1.543(5)
C12 C21 1.564(4)
C13 C18 1.525(5)
C13 C14 1.538(4)
C13 H13 1.0000
C14 C15 1.491(5)
C14 H14A 0.9900
C14 H14B 0.9900
C15 C16 1.346(6)
C15 C27 1.496(5)
C16 C17 1.447(5)
C16 H16 0.9500
C17 O4 1.237(5)
C17 C18 1.531(5)
C18 C19 1.534(5)
C18 H18 1.0000
C19 C20 1.517(5)
C19 C26 1.536(5)
C19 H19 1.0000
C20 O5 1.215(4)
C20 C21 1.521(5)
C21 C22 1.569(5)
C21 H21 1.0000
C22 C23 1.553(5)
C22 C25 1.568(4)
C23 C24 1.492(6)
C23 H23A 0.9900
C23 H23B 0.9900
C24 O7 1.203(5)
C24 O6 1.323(6)
C25 O6 1.424(5)
C25 H25A 0.9900
C25 H25B 0.9900
C26 H26A 0.9800
C26 H26B 0.9800
C26 H26C 0.9800
C27 H27A 0.9800
C27 H27B 0.9800
C27 H27C 0.9800
C28 O2 1.460(4)
C28 H28A 0.9900
C28 H28B 0.9900
C29 H29A 0.9800
C29 H29B 0.9800
C29 H29C 0.9800
C30 H30A 0.9800
C30 H30B 0.9800
C30 H30C 0.9800
C31 N2 1.461(4)
C31 C32 1.547(5)
C31 H31A 0.9900
C31 H31B 0.9900
C32 O8 1.443(4)
C32 C33 1.518(5)
C32 H32 1.0000
C33 C34 1.537(6)
C33 H33A 0.9900
C33 H33B 0.9900
C34 C60 1.521(5)
C34 C35 1.534(5)
C34 H34 1.0000
C35 C36 1.541(5)
C35 H35A 0.9900
C35 H35B 0.9900
C36 O8 1.428(4)
C36 N2 1.473(4)
C36 C37 1.510(5)
C37 C38 1.539(5)
C37 H37A 0.9900
C37 H37B 0.9900
C38 C39 1.544(5)
C38 H38A 0.9900
C38 H38B 0.9900
C39 C59 1.552(5)
C39 C40 1.563(4)
C39 C52 1.573(5)
C40 N2 1.412(5)
C40 O9 1.479(4)
C40 C41 1.532(5)
C41 O10 1.405(4)
C41 C42 1.525(5)
C41 H41 1.0000
C42 C58 1.526(5)
C42 C43 1.540(5)
C42 C51 1.570(4)
C43 C48 1.527(5)
C43 C44 1.539(4)
C43 H43 1.0000
C44 C45 1.507(5)
C44 H44A 0.9900
C44 H44B 0.9900
C45 C46 1.334(5)
C45 C57 1.495(5)
C46 C47 1.455(5)
C46 H46 0.9500
C47 O11 1.231(4)
C47 C48 1.523(5)
C48 C49 1.546(4)
C48 H48 1.0000
C49 C50 1.505(5)
C49 C56 1.541(5)
C49 H49 1.0000
C50 O12 1.222(4)
C50 C51 1.523(5)
C51 C52 1.549(5)
C51 H51 1.0000
C52 C53 1.558(5)
C52 C55 1.569(4)
C53 C54 1.498(5)
C53 H53A 0.9900
C53 H53B 0.9900
C54 O14 1.211(4)
C54 O13 1.340(5)
C55 O13 1.436(4)
C55 H55A 0.9900
C55 H55B 0.9900
C56 H56A 0.9800
C56 H56B 0.9800
C56 H56C 0.9800
C57 H57A 0.9800
C57 H57B 0.9800
C57 H57C 0.9800
C58 O9 1.451(4)
C58 H58A 0.9900
C58 H58B 0.9900
C59 H59A 0.9800
C59 H59B 0.9800
C59 H59C 0.9800
C60 H60A 0.9800
C60 H60B 0.9800
C60 H60C 0.9800
O3 H3 0.8400
O10 H10 0.8400
